data_2200207
loop_
_publ_author_name
'Milovac, Srdjan'
'\<Simuni\'c-Me\<znari\'c, Vesna'
'Van\<cik, Hrvoj'
'Vi\<snjevac, Aleksandar'
'Koji\'c-Prodi\'c, Biserka'

_publ_section_title
;
 5-Chloro-6-nitroso-2-norbornene dimer as a motif for supramolecular
 assembly
;
_journal_issue 3
_journal_name_full 'Acta Crystallographica Section E'
_journal_page_first o218
_journal_page_last o219
_journal_paper_doi 10.1107/S160053680100232X
_journal_volume 57
_journal_year 2001
_chemical_formula_iupac 'C14 H16 Cl2 N2 O2'
_chemical_formula_moiety 'C14 H16 Cl2 N2 O2'
_chemical_formula_sum 'C14 H16 Cl2 N2 O2'
_chemical_formula_weight 315.19
_chemical_name_systematic
;
5-chloro-6-nitroso-2-norbornene dimer or
1,2-bis(5-chloronorbornen-6-yl)diazene 1,2-dioxide
;
_space_group_IT_number 14
_symmetry_cell_setting monoclinic
_symmetry_space_group_name_Hall '-P 2yn'
_symmetry_space_group_name_H-M 'P 1 21/n 1'
_cell_angle_alpha 90.00
_cell_angle_beta 95.452(8)
_cell_angle_gamma 90.00
_cell_formula_units_Z 2
_cell_length_a 5.9247(7)
_cell_length_b 13.5925(11)
_cell_length_c 8.3407(7)
_cell_measurement_reflns_used 25
_cell_measurement_temperature 100(5)
_cell_measurement_theta_max 25.28
_cell_measurement_theta_min 18.49
_cell_volume 668.65(11)
_computing_cell_refinement 'SET4 and CELDIM in CAD-4 Software (Enraf-Nonius, 1989)'
_computing_data_collection 'CAD-4 Software (Enraf Nonius, 1989)'
_computing_data_reduction 'HELENA (Spek, 1997)'
_computing_molecular_graphics 'ORTEPII (Johnson, 1976)'
_computing_publication_material 'PLATON (Spek, 1990)'
_computing_structure_refinement 'SHELXL97 (Sheldrick, 1997)'
_computing_structure_solution 'SIR97 (Altomare et al,1997)'
_diffrn_ambient_temperature 100(5)
_diffrn_measured_fraction_theta_full .957
_diffrn_measured_fraction_theta_max .957
_diffrn_measurement_device_type 'Enraf-Nonius CAD-4'
_diffrn_measurement_method \q/2\q
_diffrn_radiation_monochromator graphite
_diffrn_radiation_source 'X-ray tube'
_diffrn_radiation_type MoK\a
_diffrn_radiation_wavelength .71069
_diffrn_reflns_av_R_equivalents .0246
_diffrn_reflns_av_sigmaI/netI .0389
_diffrn_reflns_limit_h_max 7
_diffrn_reflns_limit_h_min -7
_diffrn_reflns_limit_k_max 0
_diffrn_reflns_limit_k_min -16
_diffrn_reflns_limit_l_max 10
_diffrn_reflns_limit_l_min 0
_diffrn_reflns_number 1527
_diffrn_reflns_reduction_process
;
 ?
;
_diffrn_reflns_theta_full 26.29
_diffrn_reflns_theta_max 26.32
_diffrn_reflns_theta_min 2.03
_diffrn_standards_decay_% 0
_diffrn_standards_interval_time 120
_diffrn_standards_number 3
_exptl_absorpt_coefficient_mu .49
_exptl_absorpt_correction_T_max .968
_exptl_absorpt_correction_T_min .920
_exptl_absorpt_correction_type '\y scan'
_exptl_absorpt_process_details '(North et al., 1968)'
_exptl_crystal_colour colourless
_exptl_crystal_density_diffrn 1.565
_exptl_crystal_density_method 'not measured'
_exptl_crystal_description prism
_exptl_crystal_F_000 328
_exptl_crystal_size_max .18
_exptl_crystal_size_mid .16
_exptl_crystal_size_min .12
_refine_diff_density_max .32
_refine_diff_density_min -.24
_refine_ls_extinction_coef .0055(12)
_refine_ls_extinction_method SHELXL97
_refine_ls_goodness_of_fit_ref 1.017
_refine_ls_hydrogen_treatment refall
_refine_ls_matrix_type full
_refine_ls_number_constraints 0
_refine_ls_number_parameters 132
_refine_ls_number_reflns 1364
_refine_ls_number_restraints 0
_refine_ls_restrained_S_all 1.017
_refine_ls_R_factor_all .0568
_refine_ls_R_factor_gt .0304
_refine_ls_shift/su_max .011
_refine_ls_shift/su_mean .001
_refine_ls_structure_factor_coef Fsqd
_refine_ls_weighting_details 'w = 1/[\s^2^(Fo^2^)+(0.0407P)^2^+0.40P] where  P = (Fo^2^+2Fc^2^)/3'
_refine_ls_weighting_scheme calc
_refine_ls_wR_factor_ref .0828
_reflns_number_gt 1076
_reflns_number_total 1364
_reflns_threshold_expression I>2\s(I)
_cod_data_source_file ob6027.cif
_cod_data_source_block 1
_cod_depositor_comments
;
The following automatic conversions were performed:
'_symmetry_cell_setting' value 'Monoclinic' changed to 'monoclinic'
according to '/home/saulius/struct/CIF-dictionaries/cif_core.dic'
dictionary named 'cif_core.dic' version 2.4.1 from 2010-06-29.

Automatic conversion script
Id: cif_fix_enum 1527 2010-12-29 10:47:43Z saulius 

The following automatic conversions were performed:

'_symmetry_cell_setting' value 'Monoclinic' changed to 'monoclinic'
according to /home/saulius/struct/CIF-dictionaries/cif_core.dic
dictionary named 'cif_core.dic' version 2.4.1 from 2010-06-29.

Automatic conversion script
Id: cif_fix_values 1715 2011-07-08 13:25:40Z adriana 
;
_cod_original_cell_volume 668.7(7)
_cod_original_sg_symbol_H-M 'P 21/n'
_cod_database_code 2200207
_cod_database_fobs_code 2200207

loop_
_symmetry_equiv_pos_as_xyz
x,y,z
1/2-x,1/2+y,1/2-z
-x,-y,-z
1/2+x,1/2-y,1/2+z

loop_
_atom_site_aniso_label
_atom_site_aniso_U_11
_atom_site_aniso_U_22
_atom_site_aniso_U_33
_atom_site_aniso_U_12
_atom_site_aniso_U_13
_atom_site_aniso_U_23
Cl1 .0176(2) .0217(3) .0205(3) .0061(2) .0000(2) -.0011(2)
O2 .0218(7) .0170(7) .0167(7) -.0029(6) .0012(5) .0028(5)
N3 .0143(7) .0135(7) .0142(7) .0001(6) -.0021(6) -.0005(6)
C4 .0213(10) .0174(10) .0234(10) -.0005(8) .0037(8) -.0074(8)
C5 .0150(8) .0147(9) .0137(9) .0013(7) .0018(7) .0010(7)
C6 .0169(9) .0209(10) .0142(9) -.0022(8) -.0020(7) -.0014(8)
C7 .0216(10) .0138(9) .0167(9) .0029(8) -.0025(7) -.0012(8)
C8 .0133(8) .0158(9) .0138(9) -.0002(7) -.0007(7) -.0020(7)
C9 .0244(10) .0178(10) .0165(10) -.0062(8) .0034(8) -.0049(8)
C10 .0215(9) .0164(10) .0165(9) -.0046(8) .0022(8) -.0021(8)

loop_
_atom_site_label
_atom_site_fract_x
_atom_site_fract_y
_atom_site_fract_z
_atom_site_U_iso_or_equiv
_atom_site_thermal_displace_type
_atom_site_occupancy
_atom_site_type_symbol
Cl1 .07717(8) .54022(4) .29490(7) .0200(2) Uani 1.000 Cl
O2 .3945(2) .39708(10) .58190(10) .0185(4) Uani 1.000 O
N3 .4637(3) .45571(11) .47899(10) .0142(4) Uani 1.000 N
C4 .5147(3) .30110(15) .1130(2) .0206(6) Uani 1.000 C
C5 .2828(3) .47482(14) .1910(2) .0144(5) Uani 1.000 C
C6 .1749(3) .38287(15) .1062(2) .0176(5) Uani 1.000 C
C7 .4425(3) .31681(14) .2817(2) .0176(5) Uani 1.000 C
C8 .4774(3) .42849(14) .3083(2) .0144(5) Uani 1.000 C
C9 .3574(3) .34093(15) .0093(2) .0195(6) Uani 1.000 C
C10 .1834(3) .30986(15) .2465(2) .0181(5) Uani 1.000 C
H1 .652(5) .275(2) .090(3) .036(7) Uiso 1.000 H
H2 .345(3) .5219(14) .121(2) .004(4) Uiso 1.000 H
H3 .030(4) .3962(16) .048(3) .020(6) Uiso 1.000 H
H4 .511(4) .2745(16) .364(2) .014(5) Uiso 1.000 H
H5 .616(4) .4480(15) .282(2) .013(5) Uiso 1.000 H
H6 .358(4) .3484(17) -.103(3) .022(6) Uiso 1.000 H
H7 .138(4) .2416(17) .216(3) .016(5) Uiso 1.000 H
H8 .105(4) .3324(15) .336(2) .012(5) Uiso 1.000 H

loop_
_atom_type_symbol
_atom_type_description
_atom_type_scat_dispersion_real
_atom_type_scat_dispersion_imag
_atom_type_scat_source
O O .0106 .0060 'International Tables Vol C Tables 4.2.6.8 and 6.1.1.4'
N N .0061 .0033 'International Tables Vol C Tables 4.2.6.8 and 6.1.1.4'
Cl Cl .1484 .1585 'International Tables Vol C Tables 4.2.6.8 and 6.1.1.4'
H H .0000 .0000 'International Tables Vol C Tables 4.2.6.8 and 6.1.1.4'
C C .0033 .0016 'International Tables Vol C Tables 4.2.6.8 and 6.1.1.4'

loop_
_geom_angle_atom_site_label_1
_geom_angle_atom_site_label_2
_geom_angle_atom_site_label_3
_geom_angle_site_symmetry_1
_geom_angle_site_symmetry_3
_geom_angle
_geom_angle_publ_flag
O2 N3 C8 . . 123.01(14) yes
O2 N3 N3 . 3_666 120.92(10) yes
N3 N3 C8 3_666 . 116.02(12) yes
C7 C4 C9 . . 107.68(16) no
Cl1 C5 C6 . . 110.55(12) yes
Cl1 C5 C8 . . 112.90(11) yes
C6 C5 C8 . . 102.00(15) no
C5 C6 C9 . . 105.21(15) no
C5 C6 C10 . . 101.13(14) no
C9 C6 C10 . . 100.95(15) no
C4 C7 C8 . . 102.99(14) no
C4 C7 C10 . . 100.24(13) no
C8 C7 C10 . . 101.84(15) no
N3 C8 C5 . . 113.24(15) yes
N3 C8 C7 . . 111.39(14) yes
C5 C8 C7 . . 102.95(14) no
C4 C9 C6 . . 107.29(15) no
C6 C10 C7 . . 93.77(14) no
C7 C4 H1 . . 125.1(16) no
C9 C4 H1 . . 126.8(16) no
Cl1 C5 H2 . . 106.3(11) no
C6 C5 H2 . . 115.2(11) no
C8 C5 H2 . . 110.1(11) no
C5 C6 H3 . . 112.9(13) no
C9 C6 H3 . . 116.5(15) no
C10 C6 H3 . . 118.1(14) no
C4 C7 H4 . . 116.2(12) no
C8 C7 H4 . . 116.5(12) no
C10 C7 H4 . . 116.6(14) no
N3 C8 H5 . . 107.0(11) no
C5 C8 H5 . . 111.0(12) no
C7 C8 H5 . . 111.3(13) no
C4 C9 H6 . . 128.6(15) no
C6 C9 H6 . . 123.9(14) no
C6 C10 H7 . . 114.9(14) no
C6 C10 H8 . . 113.7(12) no
C7 C10 H7 . . 110.3(14) no
C7 C10 H8 . . 112.2(13) no
H7 C10 H8 . . 110.9(19) no

loop_
_geom_bond_atom_site_label_1
_geom_bond_atom_site_label_2
_geom_bond_site_symmetry_1
_geom_bond_site_symmetry_2
_geom_bond_distance
_geom_bond_publ_flag
Cl1 C5 . . 1.796(2) yes
O2 N3 . . 1.268(2) yes
N3 C8 . . 1.481(2) yes
N3 N3 . 3_666 1.315(2) yes
C4 C7 . . 1.524(3) no
C4 C9 . . 1.325(3) no
C5 C6 . . 1.544(3) no
C5 C8 . . 1.571(3) no
C6 C9 . . 1.522(3) no
C6 C10 . . 1.531(3) no
C7 C8 . . 1.545(3) no
C7 C10 . . 1.538(3) no
C4 H1 . . .92(3) no
C5 H2 . . .963(18) no
C6 H3 . . .96(2) no
C7 H4 . . .96(2) no
C8 H5 . . .91(2) no
C9 H6 . . .94(2) no
C10 H7 . . .99(2) no
C10 H8 . . .97(2) no

loop_
_geom_contact_atom_site_label_1
_geom_contact_atom_site_label_2
_geom_contact_distance
_geom_contact_site_symmetry_2
_geom_contact_publ_flag
Cl1 N3 2.873(3) . no
Cl1 O2 3.312(3) 3_666 no
Cl1 N3 3.160(3) 3_666 no
Cl1 O2 3.184(3) 3_566 no
Cl1 H5 3.00(2) 1_455 no
Cl1 H8 2.85(2) . no
Cl1 H3 3.00(2) 3_565 no
O2 C10 3.183(3) . no
O2 Cl1 3.184(3) 3_566 no
O2 Cl1 3.312(3) 3_666 no
O2 C5 3.096(3) 3_666 no
O2 H4 2.61(2) . no
O2 H6 2.74(2) 1_556 no
O2 H8 2.69(2) . no
O2 H5 2.40(2) 3_666 no
O2 H1 2.75(3) 4_455 no
O2 H7 2.56(2) 4_555 no
N3 Cl1 2.873(3) . no
N3 Cl1 3.160(3) 3_666 no
N3 H8 2.88(2) . no
C5 O2 3.096(3) 3_666 no
C10 O2 3.183(3) . no
C4 H8 3.025(19) 4_554 no
C6 H4 3.04(2) 4_454 no
C9 H2 2.851(18) 3_665 no
C9 H4 2.77(2) 4_454 no
C9 H5 2.996(19) . no
H1 O2 2.75(3) 4_554 no
H1 H8 2.57(3) 4_554 no
H2 C9 2.851(18) 3_665 no
H2 H6 2.51(3) 3_665 no
H3 Cl1 3.00(2) 3_565 no
H4 O2 2.61(2) . no
H4 C6 3.04(2) 4_555 no
H4 C9 2.77(2) 4_555 no
H5 Cl1 3.00(2) 1_655 no
H5 C9 2.996(19) . no
H5 O2 2.40(2) 3_666 no
H6 O2 2.74(2) 1_554 no
H6 H2 2.51(3) 3_665 no
H7 O2 2.56(2) 4_454 no
H8 Cl1 2.85(2) . no
H8 O2 2.69(2) . no
H8 N3 2.88(2) . no
H8 C4 3.025(19) 4_455 no
H8 H1 2.57(3) 4_455 no

loop_
_geom_torsion_atom_site_label_1
_geom_torsion_atom_site_label_2
_geom_torsion_atom_site_label_3
_geom_torsion_atom_site_label_4
_geom_torsion_site_symmetry_1
_geom_torsion_site_symmetry_3
_geom_torsion_site_symmetry_4
_geom_torsion
_geom_torsion_publ_flag
O2 N3 C8 C5 . . . 104.52(19) no
O2 N3 C8 C7 . . . -10.9(2) no
N3 N3 C8 C5 3_666 . . -78.0(2) no
N3 N3 C8 C7 3_666 . . 166.55(15) no
O2 N3 N3 O2 . 3_666 3_666 180.0(4) no
O2 N3 N3 C8 . 3_666 3_666 -2.4(3) no
C8 N3 N3 O2 . 3_666 3_666 2.4(3) no
C8 N3 N3 C8 . 3_666 3_666 -180.00(15) no
C9 C4 C7 C10 . . . 33.6(2) no
C7 C4 C9 C6 . . . -.8(2) no
C9 C4 C7 C8 . . . -71.17(19) no
C8 C5 C6 C9 . . . -65.59(16) no
Cl1 C5 C6 C9 . . . 174.11(12) no
Cl1 C5 C6 C10 . . . -81.18(14) no
Cl1 C5 C8 C7 . . . 115.09(13) no
C6 C5 C8 N3 . . . -123.96(15) no
C6 C5 C8 C7 . . . -3.56(16) no
C8 C5 C6 C10 . . . 39.13(16) no
Cl1 C5 C8 N3 . . . -5.3(2) no
C5 C6 C10 C7 . . . -58.46(15) no
C5 C6 C9 C4 . . . 72.25(19) no
C10 C6 C9 C4 . . . -32.6(2) no
C9 C6 C10 C7 . . . 49.61(16) no
C4 C7 C8 C5 . . . 70.61(16) no
C10 C7 C8 N3 . . . 88.69(16) no
C4 C7 C10 C6 . . . -49.76(16) no
C8 C7 C10 C6 . . . 55.98(15) no
C10 C7 C8 C5 . . . -32.97(16) no
C4 C7 C8 N3 . . . -167.74(14) no
